data_7205963
loop_
_publ_author_name
'Wu, Chia-Jun'
'Sie, Ming-Jhe'
'Hsiao, Hui-Lin'
'Chen, Jhy-Der'

_publ_section_title
;
 Diverse Ag(i) complexes constructed from
 methyl-4-(5-halopyrimidin-2-ylcarbamoyl)benzoate ligands: roles of the
 halogen atom and anion
;
_journal_issue 12
_journal_name_full CrystEngComm
_journal_page_first 4121
_journal_paper_doi 10.1039/c1ce05102d
_journal_volume 13
_journal_year 2011
_chemical_formula_sum 'C13 H10 Ag2 Cl N5 O9'
_chemical_formula_weight 631.45
_chemical_name_systematic
;
?
;
_space_group_IT_number 2
_symmetry_cell_setting triclinic
_symmetry_space_group_name_Hall '-P 1'
_symmetry_space_group_name_H-M 'P -1'
_atom_sites_solution_hydrogens geom
_atom_sites_solution_primary direct
_atom_sites_solution_secondary difmap
_audit_creation_method SHELXL-97
_cell_angle_alpha 89.399(10)
_cell_angle_beta 80.098(11)
_cell_angle_gamma 71.088(10)
_cell_formula_units_Z 2
_cell_length_a 7.5500(10)
_cell_length_b 10.0750(11)
_cell_length_c 12.7547(17)
_cell_measurement_reflns_used 26
_cell_measurement_temperature 295(2)
_cell_measurement_theta_max 12.42
_cell_measurement_theta_min 5.20
_cell_volume 903.1(2)
_computing_cell_refinement 'Bruker XSCANS'
_computing_data_collection 'Bruker XSCANS'
_computing_data_reduction 'Bruker SHELXTL'
_computing_molecular_graphics 'Bruker SHELXTL'
_computing_publication_material 'Bruker SHELXTL'
_computing_structure_refinement 'SHELXL-97 (Sheldrick, 2008)'
_computing_structure_solution 'SHELXS-97 (Sheldrick, 2008)'
_diffrn_ambient_temperature 295(2)
_diffrn_measured_fraction_theta_full 0.997
_diffrn_measured_fraction_theta_max 0.997
_diffrn_measurement_device_type 'Bruker P4'
_diffrn_measurement_method '\w scans'
_diffrn_radiation_monochromator graphite
_diffrn_radiation_source 'fine-focus sealed tube'
_diffrn_radiation_type MoK\a
_diffrn_radiation_wavelength 0.71073
_diffrn_reflns_av_R_equivalents 0.0213
_diffrn_reflns_av_sigmaI/netI 0.0343
_diffrn_reflns_limit_h_max 8
_diffrn_reflns_limit_h_min -1
_diffrn_reflns_limit_k_max 11
_diffrn_reflns_limit_k_min -11
_diffrn_reflns_limit_l_max 15
_diffrn_reflns_limit_l_min -15
_diffrn_reflns_number 3959
_diffrn_reflns_theta_full 25.00
_diffrn_reflns_theta_max 25.00
_diffrn_reflns_theta_min 2.14
_exptl_absorpt_coefficient_mu 2.379
_exptl_absorpt_correction_T_max 0.9477
_exptl_absorpt_correction_T_min 0.7897
_exptl_absorpt_correction_type empirical
_exptl_crystal_colour colorless
_exptl_crystal_density_diffrn 2.322
_exptl_crystal_density_method 'not measured'
_exptl_crystal_description rod
_exptl_crystal_F_000 612
_exptl_crystal_size_max 0.50
_exptl_crystal_size_mid 0.30
_exptl_crystal_size_min 0.20
_refine_diff_density_max 0.747
_refine_diff_density_min -1.020
_refine_diff_density_rms 0.093
_refine_ls_extinction_method none
_refine_ls_goodness_of_fit_ref 1.042
_refine_ls_hydrogen_treatment constr
_refine_ls_matrix_type full
_refine_ls_number_parameters 289
_refine_ls_number_reflns 3171
_refine_ls_number_restraints 0
_refine_ls_restrained_S_all 1.042
_refine_ls_R_factor_all 0.0433
_refine_ls_R_factor_gt 0.0313
_refine_ls_shift/su_max 0.001
_refine_ls_shift/su_mean 0.000
_refine_ls_structure_factor_coef Fsqd
_refine_ls_weighting_details 'calc w=1/[\s^2^(Fo^2^)+(0.0264P)^2^+1.5883P] where P=(Fo^2^+2Fc^2^)/3'
_refine_ls_weighting_scheme calc
_refine_ls_wR_factor_gt 0.0706
_refine_ls_wR_factor_ref 0.0767
_reflns_number_gt 2591
_reflns_number_total 3171
_reflns_threshold_expression >2sigma(I)
_cod_data_source_file c1ce05102d.txt
_cod_data_source_block 2
_cod_depositor_comments
;
The following automatic conversions were performed:
'_symmetry_cell_setting' value 'Triclinic' changed to 'triclinic'
according to '/home/saulius/struct/CIF-dictionaries/cif_core.dic'
dictionary named 'cif_core.dic' version 2.4.1 from 2010-06-29.

Automatic conversion script
Id: cif_fix_enum 1555 2011-01-17 13:19:09Z saulius 
;
_cod_original_sg_symbol_H-M P-1
_cod_database_code 7205963

loop_
_symmetry_equiv_pos_as_xyz
'x, y, z'
'-x, -y, -z'

loop_
_atom_site_label
_atom_site_type_symbol
_atom_site_fract_x
_atom_site_fract_y
_atom_site_fract_z
_atom_site_U_iso_or_equiv
_atom_site_adp_type
_atom_site_occupancy
_atom_site_symmetry_multiplicity
_atom_site_calc_flag
_atom_site_refinement_flags
_atom_site_disorder_assembly
_atom_site_disorder_group
Ag1 Ag 2.00686(6) -0.34263(4) 0.91519(3) 0.05055(13) Uani 1 1 d . . .
Ag2 Ag 1.47860(6) 0.30062(3) 0.83946(3) 0.05198(13) Uani 1 1 d . . .
Cl Cl 1.69538(18) -0.17424(13) 0.53764(9) 0.0480(3) Uani 1 1 d . . .
O1 O 1.7513(5) -0.1669(3) 1.0474(2) 0.0475(8) Uani 1 1 d . . .
O2 O 1.8214(6) 0.1528(4) 1.5105(3) 0.0621(10) Uani 1 1 d . . .
O3 O 1.7313(6) 0.3593(4) 1.4371(3) 0.0659(11) Uani 1 1 d . . .
O4 O 1.806(4) -0.491(4) 0.977(2) 0.068(7) Uani 0.50 1 d P . .
O4' O 1.752(4) -0.466(3) 0.975(2) 0.060(6) Uani 0.50 1 d P . .
O5 O 1.797(5) -0.681(4) 0.945(3) 0.049(5) Uani 0.50 1 d P . .
O5' O 1.763(5) -0.687(3) 0.931(3) 0.060(7) Uani 0.50 1 d P . .
O6 O 1.5963(6) -0.5080(4) 0.8737(3) 0.0682(11) Uani 1 1 d . . .
O7 O 1.2053(6) 0.4631(4) 0.7997(3) 0.0603(10) Uani 1 1 d . . .
O8 O 1.2973(6) 0.3139(4) 0.6683(3) 0.0695(12) Uani 1 1 d . . .
O9 O 1.0119(7) 0.4609(4) 0.6959(4) 0.0950(17) Uani 1 1 d . . .
N1 N 1.8131(5) -0.1643(3) 0.8266(3) 0.0341(8) Uani 1 1 d . . .
N2 N 1.6464(5) 0.0705(3) 0.7893(3) 0.0317(7) Uani 1 1 d . . .
N3 N 1.7442(5) 0.0246(3) 0.9516(3) 0.0310(7) Uani 1 1 d . . .
H3A H 1.7462 0.1093 0.9551 0.037 Uiso 1 1 calc R . .
N4 N 1.7188(6) -0.5557(4) 0.9280(3) 0.0409(9) Uani 1 1 d . . .
N5 N 1.1687(6) 0.4118(4) 0.7193(3) 0.0468(10) Uani 1 1 d . . .
C1 C 1.7966(6) -0.2074(4) 0.7304(3) 0.0382(10) Uani 1 1 d . . .
H1 H 1.8456 -0.3027 0.7105 0.046 Uiso 1 1 calc R . .
C2 C 1.7094(6) -0.1147(4) 0.6609(3) 0.0343(9) Uani 1 1 d . . .
C3 C 1.6356(6) 0.0259(4) 0.6924(3) 0.0348(9) Uani 1 1 d . . .
H3B H 1.5776 0.0907 0.6460 0.042 Uiso 1 1 calc R . .
C4 C 1.7351(5) -0.0275(4) 0.8518(3) 0.0288(8) Uani 1 1 d . . .
C5 C 1.7504(6) -0.0462(4) 1.0440(3) 0.0315(9) Uani 1 1 d . . .
C6 C 1.7585(6) 0.0318(4) 1.1409(3) 0.0305(9) Uani 1 1 d . . .
C7 C 1.6750(6) 0.1766(4) 1.1595(3) 0.0332(9) Uani 1 1 d . . .
H7 H 1.6157 0.2310 1.1081 0.040 Uiso 1 1 calc R . .
C8 C 1.6800(6) 0.2400(4) 1.2549(3) 0.0357(9) Uani 1 1 d . . .
H8 H 1.6241 0.3366 1.2673 0.043 Uiso 1 1 calc R . .
C9 C 1.7686(6) 0.1586(5) 1.3310(3) 0.0352(9) Uani 1 1 d . . .
C10 C 1.8512(6) 0.0147(5) 1.3138(3) 0.0379(10) Uani 1 1 d . . .
H10 H 1.9097 -0.0392 1.3657 0.045 Uiso 1 1 calc R . .
C11 C 1.8467(6) -0.0493(4) 1.2188(3) 0.0378(10) Uani 1 1 d . . .
H11 H 1.9023 -0.1460 1.2071 0.045 Uiso 1 1 calc R . .
C12 C 1.7765(6) 0.2215(5) 1.4363(3) 0.0401(10) Uani 1 1 d . . .
C13 C 1.7397(11) 0.4267(6) 1.5350(5) 0.081(2) Uani 1 1 d . . .
H13A H 1.7022 0.5265 1.5280 0.121 Uiso 1 1 calc R . .
H13B H 1.8673 0.3929 1.5490 0.121 Uiso 1 1 calc R . .
H13C H 1.6551 0.4054 1.5928 0.121 Uiso 1 1 calc R . .

loop_
_atom_site_aniso_label
_atom_site_aniso_U_11
_atom_site_aniso_U_22
_atom_site_aniso_U_33
_atom_site_aniso_U_23
_atom_site_aniso_U_13
_atom_site_aniso_U_12
Ag1 0.0525(2) 0.03467(19) 0.0556(2) -0.00384(15) -0.01771(18) 0.00214(16)
Ag2 0.0637(3) 0.03072(19) 0.0626(3) -0.00167(16) -0.0324(2) -0.00607(17)
Cl 0.0578(7) 0.0538(7) 0.0334(5) -0.0090(5) -0.0119(5) -0.0176(6)
O1 0.074(2) 0.0314(16) 0.0368(17) 0.0013(13) 0.0007(16) -0.0221(16)
O2 0.088(3) 0.066(2) 0.0378(18) 0.0095(17) -0.0251(18) -0.026(2)
O3 0.107(3) 0.051(2) 0.048(2) -0.0018(16) -0.034(2) -0.025(2)
O4 0.073(16) 0.099(13) 0.066(9) 0.018(8) -0.037(10) -0.062(12)
O4' 0.060(13) 0.091(12) 0.047(8) -0.031(9) 0.002(8) -0.052(10)
O5 0.041(6) 0.057(9) 0.055(8) 0.014(6) -0.022(5) -0.018(5)
O5' 0.073(18) 0.029(6) 0.073(13) 0.008(6) -0.013(10) -0.011(9)
O6 0.069(3) 0.064(2) 0.066(2) 0.0057(19) -0.037(2) -0.001(2)
O7 0.074(2) 0.0459(19) 0.052(2) -0.0153(16) -0.0296(18) 0.0033(17)
O8 0.090(3) 0.046(2) 0.053(2) -0.0174(17) -0.023(2) 0.010(2)
O9 0.079(3) 0.062(3) 0.147(5) -0.015(3) -0.073(3) -0.001(2)
N1 0.039(2) 0.0290(17) 0.0327(18) -0.0021(14) -0.0100(15) -0.0063(15)
N2 0.0356(19) 0.0263(16) 0.0314(18) 0.0009(13) -0.0069(15) -0.0071(14)
N3 0.0401(19) 0.0248(16) 0.0308(17) 0.0004(13) -0.0104(15) -0.0121(14)
N4 0.047(2) 0.042(2) 0.038(2) 0.0017(18) -0.0108(18) -0.0192(19)
N5 0.056(3) 0.0300(19) 0.055(2) -0.0030(17) -0.027(2) -0.0049(18)
C1 0.041(2) 0.031(2) 0.040(2) -0.0078(18) -0.0058(19) -0.0086(18)
C2 0.032(2) 0.040(2) 0.032(2) -0.0039(17) -0.0071(17) -0.0127(18)
C3 0.035(2) 0.037(2) 0.032(2) 0.0030(17) -0.0077(18) -0.0106(18)
C4 0.030(2) 0.0296(19) 0.029(2) 0.0003(16) -0.0081(16) -0.0110(16)
C5 0.029(2) 0.028(2) 0.033(2) -0.0015(16) -0.0005(17) -0.0062(16)
C6 0.030(2) 0.032(2) 0.030(2) 0.0035(16) -0.0030(17) -0.0120(17)
C7 0.037(2) 0.033(2) 0.029(2) 0.0028(16) -0.0093(17) -0.0094(18)
C8 0.038(2) 0.029(2) 0.038(2) -0.0032(17) -0.0045(19) -0.0090(18)
C9 0.034(2) 0.045(2) 0.029(2) 0.0015(18) -0.0048(17) -0.0178(19)
C10 0.043(3) 0.042(2) 0.031(2) 0.0080(18) -0.0103(19) -0.015(2)
C11 0.040(2) 0.033(2) 0.037(2) 0.0042(18) -0.0070(19) -0.0072(19)
C12 0.039(2) 0.052(3) 0.033(2) 0.000(2) -0.0080(19) -0.018(2)
C13 0.123(6) 0.063(4) 0.063(4) -0.019(3) -0.040(4) -0.026(4)

loop_
_atom_type_symbol
_atom_type_description
_atom_type_scat_dispersion_real
_atom_type_scat_dispersion_imag
_atom_type_scat_source
C C 0.0033 0.0016 'International Tables Vol C Tables 4.2.6.8 and 6.1.1.4'
H H 0.0000 0.0000 'International Tables Vol C Tables 4.2.6.8 and 6.1.1.4'
N N 0.0061 0.0033 'International Tables Vol C Tables 4.2.6.8 and 6.1.1.4'
O O 0.0106 0.0060 'International Tables Vol C Tables 4.2.6.8 and 6.1.1.4'
Cl Cl 0.1484 0.1585 'International Tables Vol C Tables 4.2.6.8 and 6.1.1.4'
Ag Ag -0.8971 1.1015 'International Tables Vol C Tables 4.2.6.8 and 6.1.1.4'

loop_
_geom_angle_atom_site_label_1
_geom_angle_atom_site_label_2
_geom_angle_atom_site_label_3
_geom_angle
_geom_angle_site_symmetry_1
_geom_angle_site_symmetry_3
_geom_angle_publ_flag
N1 Ag1 O7 112.98(12) . 1_645 ?
N1 Ag1 O4 174.0(7) . 2_947 ?
O7 Ag1 O4 73.0(7) 1_645 2_947 ?
N1 Ag1 O4 104.0(7) . . ?
O7 Ag1 O4 87.0(7) 1_645 . ?
O4 Ag1 O4 76.5(10) 2_947 . ?
N1 Ag1 O1 69.28(11) . . ?
O7 Ag1 O1 168.07(13) 1_645 . ?
O4 Ag1 O1 105.0(7) 2_947 . ?
O4 Ag1 O1 81.1(7) . . ?
N1 Ag1 O5 128.1(9) . 2_947 ?
O7 Ag1 O5 105.8(9) 1_645 2_947 ?
O4 Ag1 O5 47.2(11) 2_947 2_947 ?
O4 Ag1 O5 111.3(11) . 2_947 ?
O1 Ag1 O5 79.8(9) . 2_947 ?
N2 Ag2 O7 135.05(12) . . ?
N2 Ag2 O6 129.12(13) . 1_565 ?
O7 Ag2 O6 89.51(13) . 1_565 ?
C5 O1 Ag1 116.3(3) . . ?
C12 O3 C13 115.9(4) . . ?
N4 O4 Ag1 107(2) . 2_947 ?
N4 O4 Ag1 133(2) . . ?
Ag1 O4 Ag1 103.5(10) 2_947 . ?
N4 O5 Ag1 100.8(18) . 2_947 ?
N4 O6 Ag2 106.0(3) . 1_545 ?
N5 O7 Ag2 106.2(3) . . ?
N5 O7 Ag1 128.5(3) . 1_465 ?
Ag2 O7 Ag1 123.94(14) . 1_465 ?
C4 N1 C1 116.4(4) . . ?
C4 N1 Ag1 130.1(3) . . ?
C1 N1 Ag1 113.1(3) . . ?
C4 N2 C3 116.7(3) . . ?
C4 N2 Ag2 126.1(3) . . ?
C3 N2 Ag2 116.6(3) . . ?
C5 N3 C4 126.4(3) . . ?
C5 N3 H3A 116.8 . . ?
C4 N3 H3A 116.8 . . ?
O4' N4 O6 112.8(15) . . ?
O4' N4 O5 119(2) . . ?
O6 N4 O5 127.5(13) . . ?
O4' N4 O5' 135(2) . . ?
O6 N4 O5' 111.3(13) . . ?
O5 N4 O5' 16(2) . . ?
O4' N4 O4 18(3) . . ?
O6 N4 O4 129.2(15) . . ?
O5 N4 O4 103(2) . . ?
O5' N4 O4 119.5(19) . . ?
O9 N5 O8 123.6(4) . . ?
O9 N5 O7 119.3(4) . . ?
O8 N5 O7 117.1(4) . . ?
N1 C1 C2 121.7(4) . . ?
N1 C1 H1 119.2 . . ?
C2 C1 H1 119.2 . . ?
C1 C2 C3 118.2(4) . . ?
C1 C2 Cl 120.1(3) . . ?
C3 C2 Cl 121.7(3) . . ?
N2 C3 C2 120.9(4) . . ?
N2 C3 H3B 119.5 . . ?
C2 C3 H3B 119.5 . . ?
N1 C4 N2 126.0(4) . . ?
N1 C4 N3 119.5(3) . . ?
N2 C4 N3 114.5(3) . . ?
O1 C5 N3 122.1(4) . . ?
O1 C5 C6 121.2(4) . . ?
N3 C5 C6 116.7(3) . . ?
C7 C6 C11 119.6(4) . . ?
C7 C6 C5 123.8(4) . . ?
C11 C6 C5 116.5(4) . . ?
C8 C7 C6 120.1(4) . . ?
C8 C7 H7 119.9 . . ?
C6 C7 H7 119.9 . . ?
C9 C8 C7 119.7(4) . . ?
C9 C8 H8 120.1 . . ?
C7 C8 H8 120.1 . . ?
C10 C9 C8 120.8(4) . . ?
C10 C9 C12 117.3(4) . . ?
C8 C9 C12 122.0(4) . . ?
C9 C10 C11 119.8(4) . . ?
C9 C10 H10 120.1 . . ?
C11 C10 H10 120.1 . . ?
C10 C11 C6 120.0(4) . . ?
C10 C11 H11 120.0 . . ?
C6 C11 H11 120.0 . . ?
O2 C12 O3 123.9(4) . . ?
O2 C12 C9 123.3(4) . . ?
O3 C12 C9 112.8(4) . . ?
O3 C13 H13A 109.5 . . ?
O3 C13 H13B 109.5 . . ?
H13A C13 H13B 109.5 . . ?
O3 C13 H13C 109.5 . . ?
H13A C13 H13C 109.5 . . ?
H13B C13 H13C 109.5 . . ?

loop_
_geom_bond_atom_site_label_1
_geom_bond_atom_site_label_2
_geom_bond_distance
_geom_bond_site_symmetry_2
_geom_bond_publ_flag
Ag1 N1 2.338(3) . ?
Ag1 O7 2.376(3) 1_645 ?
Ag1 O4 2.40(3) 2_947 ?
Ag1 O4 2.49(3) . ?
Ag1 O1 2.536(3) . ?
Ag1 O5 2.57(3) 2_947 ?
Ag2 N2 2.288(3) . ?
Ag2 O7 2.312(3) . ?
Ag2 O6 2.442(4) 1_565 ?
Cl C2 1.721(4) . ?
O1 C5 1.214(5) . ?
O2 C12 1.197(6) . ?
O3 C12 1.317(6) . ?
O3 C13 1.447(6) . ?
O4 N4 1.30(3) . ?
O4 Ag1 2.40(3) 2_947 ?
O4' N4 1.21(3) . ?
O5 N4 1.24(4) . ?
O5 Ag1 2.57(3) 2_947 ?
O5' N4 1.25(3) . ?
O6 N4 1.221(5) . ?
O6 Ag2 2.442(4) 1_545 ?
O7 N5 1.264(5) . ?
O7 Ag1 2.376(3) 1_465 ?
O8 N5 1.230(5) . ?
O9 N5 1.215(5) . ?
N1 C4 1.329(5) . ?
N1 C1 1.345(5) . ?
N2 C4 1.340(5) . ?
N2 C3 1.344(5) . ?
N3 C5 1.371(5) . ?
N3 C4 1.403(5) . ?
N3 H3A 0.8600 . ?
C1 C2 1.369(6) . ?
C1 H1 0.9300 . ?
C2 C3 1.379(6) . ?
C3 H3B 0.9300 . ?
C5 C6 1.493(5) . ?
C6 C7 1.393(6) . ?
C6 C11 1.399(6) . ?
C7 C8 1.392(6) . ?
C7 H7 0.9300 . ?
C8 C9 1.384(6) . ?
C8 H8 0.9300 . ?
C9 C10 1.383(6) . ?
C9 C12 1.509(6) . ?
C10 C11 1.389(6) . ?
C10 H10 0.9300 . ?
C11 H11 0.9300 . ?
C13 H13A 0.9600 . ?
C13 H13B 0.9600 . ?
C13 H13C 0.9600 . ?
